data_9007948
loop_
_publ_author_name
'El Bali, B.'
'Zavalij, P. Y.'

_publ_section_title
;
 Tetragonal form of barium cobalt disilicate, Ba2CoSi2O7
;
_journal_name_full 'Acta Crystallographica, Section E'
_journal_page_first i59
_journal_page_last i61
_journal_paper_doi 10.1107/S1600536803006329
_journal_volume 59
_journal_year 2003
_chemical_formula_structural Ba2CoSi2O7
_chemical_formula_sum 'Ba2 Co O7 Si2'
_space_group_IT_number 113
_symmetry_space_group_name_Hall 'P -4 2ab'
_symmetry_space_group_name_H-M 'P -4 21 m'
_cell_angle_alpha 90
_cell_angle_beta 90
_cell_angle_gamma 90
_cell_length_a 8.1709
_cell_length_b 8.1709
_cell_length_c 5.3374
_cell_formula_units_Z 2
_cell_volume 356.344
_exptl_crystal_density_diffrn 4.676
_cod_original_formula_sum 'Ba2 Co Si2 O7'
_cod_database_code 9007948

loop_
_symmetry_equiv_pos_as_xyz
x,y,z
1/2-y,1/2-x,z
y,-x,-z
1/2-x,1/2+y,-z
-x,-y,z
1/2+y,1/2+x,z
-y,x,-z
1/2+x,1/2-y,-z

loop_
_atom_site_aniso_label
_atom_site_aniso_U_11
_atom_site_aniso_U_22
_atom_site_aniso_U_33
_atom_site_aniso_U_12
_atom_site_aniso_U_13
_atom_site_aniso_U_23
Ba 0.01256 0.01256 0.01240 0.00251 0.00097 -0.00097
Co 0.00680 0.00680 0.01260 0.00000 0.00000 0.00000
Si 0.00600 0.00600 0.00600 -0.00120 0.00060 0.00060
O1 0.01300 0.01300 0.00100 -0.00600 0.00000 0.00000
O2 0.00600 0.01100 0.01100 0.00160 0.00210 -0.00170
O3 0.01700 0.01700 0.00600 -0.00600 0.00170 0.00170

loop_
_atom_site_label
_atom_site_fract_x
_atom_site_fract_y
_atom_site_fract_z
_atom_site_U_iso_or_equiv
Ba 0.33427 0.16573 0.00875 0.01252
Co 0.00000 0.00000 0.50000 0.00870
Si 0.63650 0.13650 0.54260 0.00600
O1 0.50000 0.00000 0.64210 0.00900
O2 0.80560 0.07800 0.68060 0.00940
O3 0.63930 0.13930 0.24450 0.01300

_cod_duplicate_entry 2201770
